data_7032577
loop_
_publ_author_name
'Bauer, Heiko'
'Gl\"ockner, Andreas'
'Tagne Kuate, Alain C.'
'Sch\"afer, Sebastian'
'Sun, Yu'
'Freytag, Matthias'
'Tamm, Matthias'
'Walter, Marc D.'
'Sitzmann, Helmut'

_publ_section_title
;
 How big is a Cp? Novel cycloheptatrienyl zirconium complexes with tri-,
 tetra- and pentasubstituted cyclopentadienyl ligands.
;
_journal_issue 42
_journal_name_full 'Dalton transactions (Cambridge, England : 2003)'
_journal_page_first 15818
_journal_page_last 15828
_journal_paper_doi 10.1039/c4dt01581a
_journal_volume 43
_journal_year 2014
_chemical_formula_sum 'C23 H36 Si Zr'
_chemical_formula_weight 431.83
_chemical_name_systematic
;
 ?
;
_space_group_IT_number 64
_symmetry_cell_setting orthorhombic
_symmetry_space_group_name_Hall '-C 2ac 2'
_symmetry_space_group_name_H-M 'C m c a'
_atom_sites_solution_hydrogens geom
_atom_sites_solution_primary direct
_atom_sites_solution_secondary difmap
_audit_creation_method SHELXL-97
_cell_angle_alpha 90.00
_cell_angle_beta 90.00
_cell_angle_gamma 90.00
_cell_formula_units_Z 8
_cell_length_a 14.3913(2)
_cell_length_b 14.1131(2)
_cell_length_c 21.5608(3)
_cell_measurement_reflns_used 11050
_cell_measurement_temperature 150(2)
_cell_measurement_theta_max 62.5848
_cell_measurement_theta_min 3.0682
_cell_volume 4379.12(11)
_computing_cell_refinement 'CrysAlis RED, Oxford Diffraction Ltd.'
_computing_data_collection 'CrysAlis CCD, Oxford Diffraction Ltd.'
_computing_data_reduction 'CrysAlis RED, Oxford Diffraction Ltd.'
_computing_structure_refinement 'SHELXL-97 (Sheldrick, 2008)'
_computing_structure_solution 'SIR97 (Giacovazzo et al., 1999)'
_diffrn_ambient_temperature 150(2)
_diffrn_detector_area_resol_mean 16.1399
_diffrn_measured_fraction_theta_full 0.998
_diffrn_measured_fraction_theta_max 0.998
_diffrn_measurement_device_type 'Xcalibur, Sapphire3, Gemini ultra'
_diffrn_measurement_method '\w scans'
_diffrn_radiation_monochromator mirror
_diffrn_radiation_source 'Enhance Ultra (Cu) X-ray Source'
_diffrn_radiation_type CuK\a
_diffrn_radiation_wavelength 1.54184
_diffrn_reflns_av_R_equivalents 0.0335
_diffrn_reflns_av_sigmaI/netI 0.0134
_diffrn_reflns_limit_h_max 16
_diffrn_reflns_limit_h_min -16
_diffrn_reflns_limit_k_max 13
_diffrn_reflns_limit_k_min -16
_diffrn_reflns_limit_l_max 24
_diffrn_reflns_limit_l_min -23
_diffrn_reflns_number 14566
_diffrn_reflns_theta_full 62.68
_diffrn_reflns_theta_max 62.68
_diffrn_reflns_theta_min 4.10
_exptl_absorpt_coefficient_mu 4.633
_exptl_absorpt_correction_T_max 1.00000
_exptl_absorpt_correction_T_min 0.26508
_exptl_absorpt_correction_type multi-scan
_exptl_absorpt_process_details
;
CrysAlisPro, Oxford Diffraction Ltd.,
Version 1.171.33.66 (release 28-04-2010 CrysAlis171 .NET)
(compiled Apr 28 2010,14:27:37)
Empirical absorption correction using spherical harmonics,
 implemented in SCALE3 ABSPACK scaling algorithm.
;
_exptl_crystal_colour violet
_exptl_crystal_density_diffrn 1.310
_exptl_crystal_density_method 'not measured'
_exptl_crystal_description 'transparent plate'
_exptl_crystal_F_000 1824
_exptl_crystal_size_max 0.25
_exptl_crystal_size_mid 0.24
_exptl_crystal_size_min 0.06
_refine_diff_density_max 0.894
_refine_diff_density_min -0.393
_refine_diff_density_rms 0.068
_refine_ls_extinction_method none
_refine_ls_goodness_of_fit_ref 1.145
_refine_ls_hydrogen_treatment mixed
_refine_ls_matrix_type full
_refine_ls_number_parameters 130
_refine_ls_number_reflns 1838
_refine_ls_number_restraints 8
_refine_ls_restrained_S_all 1.142
_refine_ls_R_factor_all 0.0300
_refine_ls_R_factor_gt 0.0290
_refine_ls_shift/su_max 0.001
_refine_ls_shift/su_mean 0.000
_refine_ls_structure_factor_coef Fsqd
_refine_ls_weighting_details 'calc w=1/[\s^2^(Fo^2^)+(0.0510P)^2^+4.0190P] where P=(Fo^2^+2Fc^2^)/3'
_refine_ls_weighting_scheme calc
_refine_ls_wR_factor_gt 0.0794
_refine_ls_wR_factor_ref 0.0800
_reflns_number_gt 1758
_reflns_number_total 1838
_reflns_threshold_expression >2\s(I)
_cod_data_source_file c4dt01581a2.cif
_cod_data_source_block 12129o
_cod_depositor_comments
;
The following automatic conversions were performed:

'_symmetry_cell_setting' value 'Orthorhombic' changed to
'orthorhombic' according to
/usr/data/users/saulius/crontab/automatic-downloads/rss-feeds/RSC/lib/dictionaries/cif_core.dic
dictionary named 'cif_core.dic' version 2.4.2 from 2011-04-26.

Automatic conversion script
Id: cif_fix_values 2281 2013-09-26 08:29:07Z andrius 

 Adding full bibliography for 7032574--7032578.cif.
;
_cod_original_cell_volume 4379.13(11)
_cod_database_code 7032577

loop_
_symmetry_equiv_pos_as_xyz
'x, y, z'
'-x, -y+1/2, z+1/2'
'x, -y, -z'
'-x+1/2, y, -z+1/2'
'x+1/2, y+1/2, z'
'-x+1/2, -y+1, z+1/2'
'x+1/2, -y+1/2, -z'
'-x+1, y+1/2, -z+1/2'
'-x, -y, -z'
'x, y-1/2, -z-1/2'
'-x, y, z'
'x-1/2, -y, z-1/2'
'-x+1/2, -y+1/2, -z'
'x+1/2, y, -z-1/2'
'-x+1/2, y+1/2, z'
'x, -y+1/2, z-1/2'

loop_
_atom_site_label
_atom_site_type_symbol
_atom_site_fract_x
_atom_site_fract_y
_atom_site_fract_z
_atom_site_U_iso_or_equiv
_atom_site_adp_type
_atom_site_occupancy
_atom_site_symmetry_multiplicity
_atom_site_calc_flag
_atom_site_refinement_flags
C1 C 1.0489(2) 0.1329(2) 0.79585(11) 0.0472(7) Uani 1 1 d D
H1 H 1.0774 0.0779 0.8127 0.057 Uiso 1 1 calc RD
C2 C 1.1099(2) 0.2027(3) 0.77438(13) 0.0546(8) Uani 1 1 d D
H2 H 1.1741 0.1890 0.7794 0.065 Uiso 1 1 calc RD
C3 C 1.0899(3) 0.2903(2) 0.74641(15) 0.0645(9) Uani 1 1 d D
H3 H 1.1421 0.3274 0.7347 0.077 Uiso 1 1 calc RD
C4 C 1.0000 0.3309(3) 0.7332(2) 0.0755(19) Uani 1 2 d SD
H4 H 1.0000 0.3912 0.7136 0.091 Uiso 1 2 calc SRD
C8 C 1.0000 0.2047(2) 0.58174(14) 0.0231(6) Uani 1 2 d S
C9 C 0.91987(14) 0.14708(14) 0.59475(9) 0.0229(4) Uani 1 1 d .
C10 C 0.95021(14) 0.05720(14) 0.61676(9) 0.0215(4) Uani 1 1 d .
C13 C 0.81998(16) 0.17583(14) 0.58181(12) 0.0305(5) Uani 1 1 d .
H13A H 0.7830 0.1193 0.5726 0.046 Uiso 1 1 calc R
H13B H 0.8183 0.2190 0.5462 0.046 Uiso 1 1 calc R
H13C H 0.7942 0.2078 0.6183 0.046 Uiso 1 1 calc R
C15 C 0.89116(15) -0.02912(15) 0.63176(10) 0.0282(5) Uani 1 1 d .
H15 H 0.9323 -0.0741 0.6548 0.034 Uiso 1 1 calc R
C16 C 0.80710(17) -0.01116(18) 0.67341(12) 0.0373(6) Uani 1 1 d .
H16A H 0.8274 0.0201 0.7117 0.056 Uiso 1 1 calc R
H16B H 0.7773 -0.0716 0.6836 0.056 Uiso 1 1 calc R
H16C H 0.7626 0.0296 0.6517 0.056 Uiso 1 1 calc R
C17 C 0.86170(18) -0.07979(17) 0.57229(12) 0.0405(6) Uani 1 1 d .
H17A H 0.8171 -0.0403 0.5497 0.061 Uiso 1 1 calc R
H17B H 0.8327 -0.1405 0.5828 0.061 Uiso 1 1 calc R
H17C H 0.9164 -0.0910 0.5463 0.061 Uiso 1 1 calc R
C21 C 1.1030(2) 0.39808(19) 0.57057(19) 0.0643(9) Uani 1 1 d .
H21A H 1.1562 0.3810 0.5445 0.096 Uiso 1 1 calc R
H21B H 1.1178 0.3850 0.6141 0.096 Uiso 1 1 calc R
H21C H 1.0893 0.4657 0.5655 0.096 Uiso 1 1 calc R
C22 C 1.0000 0.3165(3) 0.4613(2) 0.086(2) Uani 1 2 d SD
H22A H 1.0000 0.377(3) 0.440(3) 0.129 Uiso 1 2 d SD
H22B H 1.044(3) 0.278(3) 0.439(2) 0.129 Uiso 1 1 d D
Si1 Si 1.0000 0.32710(5) 0.54696(5) 0.0288(2) Uani 1 2 d S
Zr1 Zr 1.0000 0.177746(17) 0.695786(11) 0.02689(14) Uani 1 2 d S

loop_
_atom_site_aniso_label
_atom_site_aniso_U_11
_atom_site_aniso_U_22
_atom_site_aniso_U_33
_atom_site_aniso_U_23
_atom_site_aniso_U_13
_atom_site_aniso_U_12
C1 0.0507(15) 0.0642(18) 0.0267(13) -0.0019(12) -0.0045(11) 0.0081(15)
C2 0.0391(15) 0.087(2) 0.0376(15) -0.0153(15) -0.0062(12) -0.0077(16)
C3 0.078(2) 0.0657(19) 0.0496(17) -0.0251(17) 0.0042(16) -0.0423(19)
C4 0.155(6) 0.028(2) 0.043(3) -0.0174(17) 0.000 0.000
C8 0.0257(15) 0.0192(13) 0.0242(15) -0.0004(12) 0.000 0.000
C9 0.0232(10) 0.0213(10) 0.0243(10) -0.0027(8) 0.0003(8) -0.0001(9)
C10 0.0239(10) 0.0206(10) 0.0202(10) -0.0031(8) -0.0017(8) -0.0016(8)
C13 0.0242(12) 0.0280(12) 0.0393(13) 0.0016(9) -0.0026(10) 0.0018(9)
C15 0.0248(11) 0.0233(11) 0.0364(12) 0.0046(8) -0.0013(9) -0.0030(9)
C16 0.0340(13) 0.0394(13) 0.0383(13) 0.0026(10) 0.0057(10) -0.0107(10)
C17 0.0365(13) 0.0334(12) 0.0517(15) -0.0117(11) 0.0051(11) -0.0122(10)
C21 0.0480(16) 0.0309(13) 0.114(3) 0.0169(15) -0.0199(17) -0.0119(13)
C22 0.184(7) 0.034(2) 0.041(3) 0.0096(18) 0.000 0.000
Si1 0.0300(5) 0.0190(4) 0.0374(5) 0.0025(3) 0.000 0.000
Zr1 0.0300(2) 0.0267(2) 0.0239(2) -0.00636(9) 0.000 0.000

loop_
_atom_type_symbol
_atom_type_description
_atom_type_scat_dispersion_real
_atom_type_scat_dispersion_imag
_atom_type_scat_source
C C 0.0181 0.0091 'International Tables Vol C Tables 4.2.6.8 and 6.1.1.4'
H H 0.0000 0.0000 'International Tables Vol C Tables 4.2.6.8 and 6.1.1.4'
Si Si 0.2541 0.3302 'International Tables Vol C Tables 4.2.6.8 and 6.1.1.4'
Zr Zr -0.1862 2.2449 'International Tables Vol C Tables 4.2.6.8 and 6.1.1.4'

loop_
_geom_angle_atom_site_label_1
_geom_angle_atom_site_label_2
_geom_angle_atom_site_label_3
_geom_angle
_geom_angle_site_symmetry_1
_geom_angle_site_symmetry_3
C2 C1 C1 128.88(18) . 11_755
C2 C1 Zr1 72.24(16) . .
C1 C1 Zr1 72.63(7) 11_755 .
C2 C1 H1 115.6 . .
C1 C1 H1 115.6 11_755 .
Zr1 C1 H1 134.4 . .
C1 C2 C3 129.3(3) . .
C1 C2 Zr1 73.13(16) . .
C3 C2 Zr1 71.58(16) . .
C1 C2 H2 115.3 . .
C3 C2 H2 115.3 . .
Zr1 C2 H2 135.1 . .
C2 C3 C4 128.1(3) . .
C2 C3 Zr1 73.38(16) . .
C4 C3 Zr1 71.30(19) . .
C2 C3 H3 115.9 . .
C4 C3 H3 115.9 . .
Zr1 C3 H3 133.9 . .
C3 C4 C3 127.4(4) 11_755 .
C3 C4 Zr1 72.35(18) 11_755 .
C3 C4 Zr1 72.35(18) . .
C3 C4 H4 116.3 11_755 .
C3 C4 H4 116.3 . .
Zr1 C4 H4 133.1 . .
C9 C8 C9 106.6(2) 11_755 .
C9 C8 Si1 126.59(13) 11_755 .
C9 C8 Si1 126.59(12) . .
C9 C8 Zr1 73.79(14) 11_755 .
C9 C8 Zr1 73.79(14) . .
Si1 C8 Zr1 122.26(14) . .
C10 C9 C8 108.84(18) . .
C10 C9 C13 126.12(18) . .
C8 C9 C13 124.86(19) . .
C10 C9 Zr1 73.89(11) . .
C8 C9 Zr1 72.70(14) . .
C13 C9 Zr1 123.34(15) . .
C9 C10 C10 107.87(11) . 11_755
C9 C10 C15 127.87(18) . .
C10 C10 C15 123.99(11) 11_755 .
C9 C10 Zr1 73.14(11) . .
C10 C10 Zr1 73.43(5) 11_755 .
C15 C10 Zr1 123.91(13) . .
C9 C13 H13A 109.5 . .
C9 C13 H13B 109.5 . .
H13A C13 H13B 109.5 . .
C9 C13 H13C 109.5 . .
H13A C13 H13C 109.5 . .
H13B C13 H13C 109.5 . .
C10 C15 C16 115.76(18) . .
C10 C15 C17 110.58(18) . .
C16 C15 C17 110.56(19) . .
C10 C15 H15 106.4 . .
C16 C15 H15 106.4 . .
C17 C15 H15 106.4 . .
C15 C16 H16A 109.5 . .
C15 C16 H16B 109.5 . .
H16A C16 H16B 109.5 . .
C15 C16 H16C 109.5 . .
H16A C16 H16C 109.5 . .
H16B C16 H16C 109.5 . .
C15 C17 H17A 109.5 . .
C15 C17 H17B 109.5 . .
H17A C17 H17B 109.5 . .
C15 C17 H17C 109.5 . .
H17A C17 H17C 109.5 . .
H17B C17 H17C 109.5 . .
Si1 C21 H21A 109.5 . .
Si1 C21 H21B 109.5 . .
H21A C21 H21B 109.5 . .
Si1 C21 H21C 109.5 . .
H21A C21 H21C 109.5 . .
H21B C21 H21C 109.5 . .
Si1 C22 H22A 113(4) . .
Si1 C22 H22B 123(3) . .
H22A C22 H22B 105(5) . .
C22 Si1 C21 108.43(15) . .
C22 Si1 C21 108.43(15) . 11_755
C21 Si1 C21 105.7(2) . 11_755
C22 Si1 C8 108.84(16) . .
C21 Si1 C8 112.64(10) . .
C21 Si1 C8 112.64(11) 11_755 .
C4 Zr1 C3 36.35(11) . .
C4 Zr1 C3 36.35(11) . 11_755
C3 Zr1 C3 67.77(19) . 11_755
C4 Zr1 C2 66.82(12) . .
C3 Zr1 C2 35.04(13) . .
C3 Zr1 C2 86.19(12) 11_755 .
C4 Zr1 C2 66.82(12) . 11_755
C3 Zr1 C2 86.19(12) . 11_755
C3 Zr1 C2 35.04(13) 11_755 11_755
C2 Zr1 C2 84.85(15) . 11_755
C4 Zr1 C1 86.09(14) . .
C3 Zr1 C1 65.61(12) . .
C3 Zr1 C1 85.41(11) 11_755 .
C2 Zr1 C1 34.63(12) . .
C2 Zr1 C1 65.17(10) 11_755 .
C4 Zr1 C1 86.09(14) . 11_755
C3 Zr1 C1 85.41(11) . 11_755
C3 Zr1 C1 65.60(12) 11_755 11_755
C2 Zr1 C1 65.17(10) . 11_755
C2 Zr1 C1 34.63(12) 11_755 11_755
C1 Zr1 C1 34.75(15) . 11_755
C4 Zr1 C8 101.67(14) . .
C3 Zr1 C8 111.10(10) . .
C3 Zr1 C8 111.10(10) 11_755 .
C2 Zr1 C8 133.73(8) . .
C2 Zr1 C8 133.73(8) 11_755 .
C1 Zr1 C8 161.10(8) . .
C1 Zr1 C8 161.10(8) 11_755 .
C4 Zr1 C9 117.80(11) . .
C3 Zr1 C9 141.67(11) . .
C3 Zr1 C9 105.70(10) 11_755 .
C2 Zr1 C9 165.01(9) . .
C2 Zr1 C9 110.13(8) 11_755 .
C1 Zr1 C9 152.65(10) . .
C1 Zr1 C9 127.81(9) 11_755 .
C8 Zr1 C9 33.51(6) . .
C4 Zr1 C9 117.80(11) . 11_755
C3 Zr1 C9 105.70(10) . 11_755
C3 Zr1 C9 141.67(11) 11_755 11_755
C2 Zr1 C9 110.13(8) . 11_755
C2 Zr1 C9 165.01(9) 11_755 11_755
C1 Zr1 C9 127.81(9) . 11_755
C1 Zr1 C9 152.65(10) 11_755 11_755
C8 Zr1 C9 33.51(6) . 11_755
C9 Zr1 C9 54.88(9) . 11_755
C4 Zr1 C10 150.65(11) . .
C3 Zr1 C10 160.26(10) . .
C3 Zr1 C10 128.55(10) 11_755 .
C2 Zr1 C10 141.67(10) . .
C2 Zr1 C10 113.55(9) 11_755 .
C1 Zr1 C10 121.61(9) . .
C1 Zr1 C10 110.72(9) 11_755 .
C8 Zr1 C10 55.48(8) . .
C9 Zr1 C10 32.97(6) . .
C9 Zr1 C10 54.82(7) 11_755 .
C4 Zr1 C10 150.65(11) . 11_755
C3 Zr1 C10 128.55(10) . 11_755
C3 Zr1 C10 160.26(10) 11_755 11_755
C2 Zr1 C10 113.55(9) . 11_755
C2 Zr1 C10 141.67(10) 11_755 11_755
C1 Zr1 C10 110.72(9) . 11_755
C1 Zr1 C10 121.61(9) 11_755 11_755
C8 Zr1 C10 55.48(8) . 11_755
C9 Zr1 C10 54.82(7) . 11_755
C9 Zr1 C10 32.97(6) 11_755 11_755
C10 Zr1 C10 33.14(9) . 11_755

loop_
_geom_bond_atom_site_label_1
_geom_bond_atom_site_label_2
_geom_bond_distance
_geom_bond_site_symmetry_2
C1 C2 1.399(5) .
C1 C1 1.407(6) 11_755
C1 Zr1 2.356(3) .
C1 H1 0.9500 .
C2 C3 1.405(5) .
C2 Zr1 2.345(3) .
C2 H2 0.9500 .
C3 C4 1.444(4) .
C3 Zr1 2.322(3) .
C3 H3 0.9500 .
C4 C3 1.444(4) 11_755
C4 Zr1 2.308(4) .
C4 H4 0.9500 .
C8 C9 1.439(3) 11_755
C8 C9 1.439(3) .
C8 Si1 1.883(3) .
C8 Zr1 2.488(3) .
C9 C10 1.423(3) .
C9 C13 1.520(3) .
C9 Zr1 2.502(2) .
C10 C10 1.433(4) 11_755
C10 C15 1.520(3) .
C10 Zr1 2.5121(19) .
C13 H13A 0.9800 .
C13 H13B 0.9800 .
C13 H13C 0.9800 .
C15 C16 1.528(3) .
C15 C17 1.528(3) .
C15 H15 1.0000 .
C16 H16A 0.9800 .
C16 H16B 0.9800 .
C16 H16C 0.9800 .
C17 H17A 0.9800 .
C17 H17B 0.9800 .
C17 H17C 0.9800 .
C21 Si1 1.860(3) .
C21 H21A 0.9800 .
C21 H21B 0.9800 .
C21 H21C 0.9800 .
C22 Si1 1.852(5) .
C22 H22A 0.97(2) .
C22 H22B 0.963(19) .
Si1 C21 1.860(3) 11_755
Zr1 C3 2.322(3) 11_755
Zr1 C2 2.345(3) 11_755
Zr1 C1 2.356(3) 11_755
Zr1 C9 2.502(2) 11_755
Zr1 C10 2.5121(19) 11_755
